data_7035544
loop_
_publ_author_name
'Turner, Zo\"e R'
'Buffet, Jean-Charles'

_publ_section_title
;
 Group 1 and 2 cyclic (alkyl)(amino)carbene complexes.
;
_journal_issue 29
_journal_name_full 'Dalton transactions (Cambridge, England : 2003)'
_journal_page_first 12985
_journal_page_last 12989
_journal_paper_doi 10.1039/c5dt02270c
_journal_volume 44
_journal_year 2015
_chemical_formula_moiety 'C32 H67 Mg N3 Si4'
_chemical_formula_sum 'C32 H67 Mg N3 Si4'
_chemical_formula_weight 630.55
_chemical_name_systematic
;
 ?
;
_chemical_properties_physical 'Air-sensitive, Moisture-sensitive'
_space_group_crystal_system monoclinic
_space_group_IT_number 14
_space_group_name_Hall '-P 2yn'
_space_group_name_H-M_alt 'P 1 21/n 1'
_symmetry_space_group_name_Hall '-P 2yn'
_symmetry_space_group_name_H-M 'P 1 21/n 1'
_atom_sites_solution_hydrogens geom
_audit_creation_method SHELXL-2014
_audit_update_record
;
2015-04-17 deposited with the CCDC.
2015-06-24 downloaded from the CCDC.
;
_cell_angle_alpha 90
_cell_angle_beta 106.4790(10)
_cell_angle_gamma 90
_cell_formula_units_Z 4
_cell_length_a 12.56900(10)
_cell_length_b 24.6401(2)
_cell_length_c 13.43870(10)
_cell_measurement_reflns_used 18546
_cell_measurement_temperature 150(2)
_cell_measurement_theta_max 75.9467
_cell_measurement_theta_min 3.4268
_cell_volume 3991.03(6)
_computing_cell_refinement
;
CrysAlisPro, Agilent Technologies,
Version 1.171.35.21 (release 20-01-2012 CrysAlis171 .NET)
(compiled Jan 23 2012,18:06:46)
;
_computing_data_collection
;
CrysAlisPro, Agilent Technologies,
Version 1.171.35.21 (release 20-01-2012 CrysAlis171 .NET)
(compiled Jan 23 2012,18:06:46)
;
_computing_data_reduction
;
CrysAlisPro, Agilent Technologies,
Version 1.171.35.21 (release 20-01-2012 CrysAlis171 .NET)
(compiled Jan 23 2012,18:06:46)
;
_computing_molecular_graphics
;
ORTEP3 for Windows. Farrugia, L. J. J. Appl. Cryst. 1997, 30, 565.
;
_computing_structure_refinement 'SHELXL-2014 (Sheldrick, 2014)'
_computing_structure_solution
;
SUPERFLIP. Palatinus, L.; Chapuis, G. 
J. Appl. Cryst. 2007, 40, 786-790.
;
_diffrn_ambient_temperature 150(2)
_diffrn_detector_area_resol_mean 10.4102
_diffrn_measured_fraction_theta_full 1.000
_diffrn_measured_fraction_theta_max 0.992
_diffrn_measurement_device_type 'SuperNova, Dual, Cu at zero, Atlas'
_diffrn_measurement_method '\w scans'
_diffrn_radiation_monochromator mirror
_diffrn_radiation_source 'SuperNova (Cu) X-ray Source'
_diffrn_radiation_type CuK\a
_diffrn_radiation_wavelength 1.54184
_diffrn_reflns_av_R_equivalents 0.0238
_diffrn_reflns_av_unetI/netI 0.0184
_diffrn_reflns_laue_measured_fraction_full 1.000
_diffrn_reflns_laue_measured_fraction_max 0.992
_diffrn_reflns_limit_h_max 15
_diffrn_reflns_limit_h_min -14
_diffrn_reflns_limit_k_max 29
_diffrn_reflns_limit_k_min -30
_diffrn_reflns_limit_l_max 16
_diffrn_reflns_limit_l_min -16
_diffrn_reflns_number 35149
_diffrn_reflns_point_group_measured_fraction_full 1.000
_diffrn_reflns_point_group_measured_fraction_max 0.992
_diffrn_reflns_theta_full 67.684
_diffrn_reflns_theta_max 76.138
_diffrn_reflns_theta_min 3.588
_exptl_absorpt_coefficient_mu 1.697
_exptl_absorpt_correction_T_max 1.00000
_exptl_absorpt_correction_T_min 0.81383
_exptl_absorpt_correction_type multi-scan
_exptl_absorpt_process_details
;
CrysAlisPro, Agilent Technologies,
Version 1.171.35.21 (release 20-01-2012 CrysAlis171 .NET)
(compiled Jan 23 2012,18:06:46)
Empirical absorption correction using spherical harmonics,
 implemented in SCALE3 ABSPACK scaling algorithm.
;
_exptl_crystal_colour colourless
_exptl_crystal_density_diffrn 1.049
_exptl_crystal_description block
_exptl_crystal_F_000 1392
_exptl_crystal_size_max 0.120
_exptl_crystal_size_mid 0.100
_exptl_crystal_size_min 0.070
_refine_diff_density_max 0.681
_refine_diff_density_min -0.708
_refine_diff_density_rms 0.040
_refine_ls_extinction_method none
_refine_ls_goodness_of_fit_ref 1.048
_refine_ls_hydrogen_treatment constr
_refine_ls_matrix_type full
_refine_ls_number_parameters 381
_refine_ls_number_reflns 8275
_refine_ls_number_restraints 0
_refine_ls_restrained_S_all 1.048
_refine_ls_R_factor_all 0.0370
_refine_ls_R_factor_gt 0.0327
_refine_ls_shift/su_max 0.004
_refine_ls_shift/su_mean 0.000
_refine_ls_structure_factor_coef Fsqd
_refine_ls_weighting_details 'w=1/[\s^2^(Fo^2^)+(0.0450P)^2^+1.3235P] where P=(Fo^2^+2Fc^2^)/3'
_refine_ls_weighting_scheme calc
_refine_ls_wR_factor_gt 0.0856
_refine_ls_wR_factor_ref 0.0890
_reflns_Friedel_coverage 0.000
_reflns_number_gt 7419
_reflns_number_total 8275
_reflns_threshold_expression 'I > 2\s(I)'
_cod_data_source_file c5dt02270c2.cif
_cod_data_source_block 009ZRT15
_cod_depositor_comments 'Adding full bibliography for 7035544--7035548.cif.'
_cod_original_cell_volume 3991.02(6)
_cod_database_code 7035544
_shelx_space_group_comment
;
The symmetry employed for this shelxl refinement is uniquely defined
by the following loop, which should always be used as a source of
symmetry information in preference to the above space-group names.
They are only intended as comments.
;
_shelx_estimated_absorpt_t_min 0.822
_shelx_estimated_absorpt_t_max 0.890
_shelxl_version_number 2014-3

loop_
_space_group_symop_operation_xyz
'x, y, z'
'-x+1/2, y+1/2, -z+1/2'
'-x, -y, -z'
'x-1/2, -y-1/2, z-1/2'

loop_
_atom_site_label
_atom_site_type_symbol
_atom_site_fract_x
_atom_site_fract_y
_atom_site_fract_z
_atom_site_U_iso_or_equiv
_atom_site_adp_type
_atom_site_occupancy
_atom_site_site_symmetry_order
_atom_site_calc_flag
_atom_site_refinement_flags_posn
_atom_site_refinement_flags_adp
C1 C 0.24917(9) 0.89002(5) 0.41306(9) 0.0199(2) Uani 1 1 d . .
C2 C 0.34571(10) 0.91492(5) 0.49757(10) 0.0251(2) Uani 1 1 d . .
C3 C 0.32862(11) 0.89442(6) 0.60052(10) 0.0308(3) Uani 1 1 d . .
H3A H 0.3748 0.8620 0.6257 0.037 Uiso 1 1 calc R U
H3B H 0.3486 0.9230 0.6545 0.037 Uiso 1 1 calc R U
C4 C 0.20547(11) 0.88042(6) 0.57555(10) 0.0288(3) Uani 1 1 d . .
C5 C 0.45295(11) 0.89165(6) 0.48115(12) 0.0355(3) Uani 1 1 d . .
H5A H 0.4630 0.9059 0.4163 0.053 Uiso 1 1 calc R U
H5B H 0.4479 0.8520 0.4773 0.053 Uiso 1 1 calc R U
H5C H 0.5163 0.9022 0.5393 0.053 Uiso 1 1 calc R U
C6 C 0.35087(13) 0.97686(6) 0.49105(11) 0.0337(3) Uani 1 1 d . .
H6A H 0.3552 0.9874 0.4220 0.051 Uiso 1 1 calc R U
H6B H 0.4166 0.9902 0.5437 0.051 Uiso 1 1 calc R U
H6C H 0.2841 0.9926 0.5033 0.051 Uiso 1 1 calc R U
C7 C 0.18230(14) 0.83256(7) 0.63767(11) 0.0400(4) Uani 1 1 d . .
H7A H 0.1989 0.8428 0.7110 0.060 Uiso 1 1 calc R U
H7B H 0.2291 0.8018 0.6306 0.060 Uiso 1 1 calc R U
H7C H 0.1040 0.8223 0.6115 0.060 Uiso 1 1 calc R U
C8 C 0.13678(14) 0.92928(7) 0.59081(12) 0.0404(3) Uani 1 1 d . .
H8A H 0.0588 0.9186 0.5764 0.061 Uiso 1 1 calc R U
H8B H 0.1434 0.9584 0.5433 0.061 Uiso 1 1 calc R U
H8C H 0.1641 0.9422 0.6626 0.061 Uiso 1 1 calc R U
C9 C 0.09754(10) 0.82692(5) 0.40909(9) 0.0208(2) Uani 1 1 d . .
C10 C 0.13758(10) 0.77347(5) 0.40767(10) 0.0236(2) Uani 1 1 d . .
C11 C 0.06227(11) 0.73318(5) 0.36150(10) 0.0278(3) Uani 1 1 d . .
H11 H 0.0880 0.6971 0.3587 0.033 Uiso 1 1 calc R U
C12 C -0.04927(11) 0.74447(6) 0.31954(11) 0.0300(3) Uani 1 1 d . .
H12 H -0.0994 0.7164 0.2880 0.036 Uiso 1 1 calc R U
C13 C -0.08724(10) 0.79662(6) 0.32376(10) 0.0281(3) Uani 1 1 d . .
H13 H -0.1641 0.8039 0.2955 0.034 Uiso 1 1 calc R U
C14 C -0.01602(10) 0.83914(5) 0.36834(9) 0.0231(2) Uani 1 1 d . .
C15 C 0.25824(11) 0.75624(5) 0.45448(11) 0.0283(3) Uani 1 1 d . .
H15 H 0.3002 0.7880 0.4928 0.034 Uiso 1 1 calc R U
C16 C 0.26844(13) 0.70897(6) 0.53186(13) 0.0388(3) Uani 1 1 d . .
H16A H 0.2408 0.6755 0.4938 0.058 Uiso 1 1 calc R U
H16B H 0.2245 0.7171 0.5798 0.058 Uiso 1 1 calc R U
H16C H 0.3464 0.7042 0.5712 0.058 Uiso 1 1 calc R U
C17 C 0.31072(12) 0.74005(6) 0.36961(12) 0.0363(3) Uani 1 1 d . .
H17A H 0.2710 0.7088 0.3314 0.054 Uiso 1 1 calc R U
H17B H 0.3887 0.7304 0.4010 0.054 Uiso 1 1 calc R U
H17C H 0.3063 0.7706 0.3218 0.054 Uiso 1 1 calc R U
C18 C -0.06838(10) 0.89451(5) 0.37160(11) 0.0282(3) Uani 1 1 d . .
H18 H -0.0078 0.9218 0.3968 0.034 Uiso 1 1 calc R U
C19 C -0.13967(13) 0.89337(6) 0.44768(14) 0.0402(3) Uani 1 1 d . .
H19A H -0.2043 0.8700 0.4198 0.060 Uiso 1 1 calc R U
H19B H -0.1646 0.9302 0.4568 0.060 Uiso 1 1 calc R U
H19C H -0.0955 0.8792 0.5148 0.060 Uiso 1 1 calc R U
C20 C -0.14128(12) 0.91250(6) 0.26436(13) 0.0372(3) Uani 1 1 d . .
H20A H -0.0980 0.9108 0.2142 0.056 Uiso 1 1 calc R U
H20B H -0.1667 0.9498 0.2686 0.056 Uiso 1 1 calc R U
H20C H -0.2056 0.8883 0.2419 0.056 Uiso 1 1 calc R U
C21 C 0.24359(14) 1.09193(6) 0.30909(13) 0.0378(3) Uani 1 1 d . .
H21A H 0.2821 1.0805 0.3800 0.057 Uiso 1 1 calc R U
H21B H 0.1815 1.1158 0.3102 0.057 Uiso 1 1 calc R U
H21C H 0.2954 1.1115 0.2796 0.057 Uiso 1 1 calc R U
C22 C 0.10876(15) 1.05704(7) 0.09697(14) 0.0484(4) Uani 1 1 d . .
H22A H 0.1590 1.0764 0.0652 0.073 Uiso 1 1 calc R U
H22B H 0.0511 1.0820 0.1053 0.073 Uiso 1 1 calc R U
H22C H 0.0741 1.0267 0.0523 0.073 Uiso 1 1 calc R U
C23 C 0.08425(13) 1.00080(6) 0.28708(14) 0.0398(3) Uani 1 1 d . .
H23A H 0.0480 0.9696 0.2460 0.060 Uiso 1 1 calc R U
H23B H 0.0285 1.0284 0.2885 0.060 Uiso 1 1 calc R U
H23C H 0.1215 0.9890 0.3581 0.060 Uiso 1 1 calc R U
C24 C 0.33257(15) 0.97803(7) 0.01484(12) 0.0433(4) Uani 1 1 d . .
H24A H 0.3129 0.9394 0.0097 0.065 Uiso 1 1 calc R U
H24B H 0.3921 0.9844 -0.0177 0.065 Uiso 1 1 calc R U
H24C H 0.2674 0.9996 -0.0207 0.065 Uiso 1 1 calc R U
C25 C 0.41732(14) 1.07263(6) 0.15463(13) 0.0410(3) Uani 1 1 d . .
H25A H 0.3509 1.0933 0.1188 0.061 Uiso 1 1 calc R U
H25B H 0.4743 1.0776 0.1186 0.061 Uiso 1 1 calc R U
H25C H 0.4455 1.0856 0.2263 0.061 Uiso 1 1 calc R U
C26 C 0.51701(12) 0.96448(6) 0.21839(12) 0.0347(3) Uani 1 1 d . .
H26A H 0.5497 0.9804 0.2871 0.052 Uiso 1 1 calc R U
H26B H 0.5676 0.9697 0.1755 0.052 Uiso 1 1 calc R U
H26C H 0.5048 0.9256 0.2257 0.052 Uiso 1 1 calc R U
C27 C 0.06996(11) 0.87347(6) 0.11907(11) 0.0308(3) Uani 1 1 d . .
H27A H 0.0731 0.8689 0.1923 0.046 Uiso 1 1 calc R U
H27B H -0.0055 0.8660 0.0756 0.046 Uiso 1 1 calc R U
H27C H 0.0905 0.9108 0.1073 0.046 Uiso 1 1 calc R U
C28 C 0.11466(13) 0.75524(6) 0.10001(12) 0.0361(3) Uani 1 1 d . .
H28A H 0.1616 0.7277 0.0809 0.054 Uiso 1 1 calc R U
H28B H 0.0386 0.7519 0.0548 0.054 Uiso 1 1 calc R U
H28C H 0.1151 0.7499 0.1724 0.054 Uiso 1 1 calc R U
C29 C 0.15495(15) 0.83325(7) -0.05813(12) 0.0428(4) Uani 1 1 d . .
H29A H 0.1757 0.8703 -0.0714 0.064 Uiso 1 1 calc R U
H29B H 0.0778 0.8264 -0.0979 0.064 Uiso 1 1 calc R U
H29C H 0.2037 0.8074 -0.0793 0.064 Uiso 1 1 calc R U
C30 C 0.53217(13) 0.80991(7) 0.27402(17) 0.0494(4) Uani 1 1 d . .
H30A H 0.5517 0.8472 0.2977 0.074 Uiso 1 1 calc R U
H30B H 0.5966 0.7922 0.2608 0.074 Uiso 1 1 calc R U
H30C H 0.5097 0.7898 0.3276 0.074 Uiso 1 1 calc R U
C31 C 0.39026(18) 0.73811(8) 0.1079(2) 0.0723(7) Uani 1 1 d . .
H31A H 0.3769 0.7163 0.1641 0.109 Uiso 1 1 calc R U
H31B H 0.4559 0.7243 0.0904 0.109 Uiso 1 1 calc R U
H31C H 0.3256 0.7359 0.0467 0.109 Uiso 1 1 calc R U
C32 C 0.46856(16) 0.84445(9) 0.04913(16) 0.0562(5) Uani 1 1 d . .
H32A H 0.4107 0.8442 -0.0175 0.084 Uiso 1 1 calc R U
H32B H 0.5336 0.8245 0.0423 0.084 Uiso 1 1 calc R U
H32C H 0.4897 0.8820 0.0696 0.084 Uiso 1 1 calc R U
Mg1 Mg 0.26708(3) 0.90339(2) 0.24972(3) 0.01977(9) Uani 1 1 d . .
N1 N 0.18062(8) 0.86781(4) 0.45852(8) 0.0209(2) Uani 1 1 d . .
N2 N 0.28588(9) 0.98290(4) 0.22000(8) 0.0233(2) Uani 1 1 d . .
N3 N 0.29714(9) 0.84078(4) 0.16567(8) 0.0243(2) Uani 1 1 d . .
Si1 Si 0.18925(3) 1.03036(2) 0.22718(3) 0.02664(9) Uani 1 1 d . .
Si2 Si 0.38109(3) 0.99838(2) 0.15503(3) 0.02625(9) Uani 1 1 d . .
Si3 Si 0.16979(3) 0.82477(2) 0.08446(3) 0.02535(8) Uani 1 1 d . .
Si4 Si 0.41414(3) 0.81108(2) 0.15108(4) 0.03741(11) Uani 1 1 d . .

loop_
_atom_site_aniso_label
_atom_site_aniso_U_11
_atom_site_aniso_U_22
_atom_site_aniso_U_33
_atom_site_aniso_U_23
_atom_site_aniso_U_13
_atom_site_aniso_U_12
C1 0.0202(5) 0.0162(5) 0.0234(6) 0.0006(4) 0.0065(4) 0.0010(4)
C2 0.0241(6) 0.0267(6) 0.0229(6) -0.0013(5) 0.0044(5) -0.0069(5)
C3 0.0305(7) 0.0368(7) 0.0224(6) -0.0001(5) 0.0033(5) -0.0108(5)
C4 0.0310(7) 0.0363(7) 0.0196(6) -0.0021(5) 0.0079(5) -0.0093(5)
C5 0.0223(6) 0.0440(8) 0.0384(8) 0.0028(6) 0.0058(5) -0.0044(6)
C6 0.0420(8) 0.0288(7) 0.0310(7) -0.0060(5) 0.0113(6) -0.0135(6)
C7 0.0428(8) 0.0519(9) 0.0248(7) 0.0049(6) 0.0089(6) -0.0177(7)
C8 0.0433(8) 0.0488(9) 0.0331(7) -0.0121(7) 0.0173(6) -0.0035(7)
C9 0.0215(5) 0.0216(6) 0.0193(5) 0.0012(4) 0.0058(4) -0.0044(4)
C10 0.0226(6) 0.0229(6) 0.0241(6) 0.0038(4) 0.0049(5) -0.0020(5)
C11 0.0295(6) 0.0212(6) 0.0312(6) 0.0020(5) 0.0063(5) -0.0032(5)
C12 0.0268(6) 0.0283(6) 0.0321(7) -0.0020(5) 0.0038(5) -0.0094(5)
C13 0.0197(6) 0.0328(7) 0.0300(6) 0.0019(5) 0.0041(5) -0.0036(5)
C14 0.0212(6) 0.0254(6) 0.0237(6) 0.0027(5) 0.0081(5) -0.0011(4)
C15 0.0241(6) 0.0226(6) 0.0339(7) 0.0049(5) 0.0015(5) 0.0002(5)
C16 0.0364(7) 0.0322(7) 0.0406(8) 0.0136(6) -0.0005(6) 0.0004(6)
C17 0.0289(7) 0.0346(7) 0.0440(8) 0.0042(6) 0.0082(6) 0.0064(6)
C18 0.0223(6) 0.0277(6) 0.0369(7) 0.0024(5) 0.0123(5) 0.0014(5)
C19 0.0368(8) 0.0379(8) 0.0551(9) -0.0005(7) 0.0280(7) 0.0021(6)
C20 0.0252(6) 0.0364(7) 0.0476(9) 0.0105(6) 0.0067(6) 0.0053(5)
C21 0.0452(8) 0.0216(6) 0.0501(9) -0.0027(6) 0.0192(7) 0.0003(6)
C22 0.0428(9) 0.0464(9) 0.0492(10) 0.0120(7) 0.0016(7) 0.0081(7)
C23 0.0346(7) 0.0305(7) 0.0616(10) -0.0028(7) 0.0255(7) 0.0010(6)
C24 0.0495(9) 0.0544(10) 0.0293(7) -0.0009(7) 0.0166(7) -0.0059(7)
C25 0.0452(8) 0.0314(7) 0.0506(9) 0.0064(6) 0.0204(7) -0.0098(6)
C26 0.0322(7) 0.0386(8) 0.0362(7) -0.0011(6) 0.0147(6) -0.0018(6)
C27 0.0265(6) 0.0343(7) 0.0288(6) -0.0007(5) 0.0030(5) 0.0029(5)
C28 0.0363(7) 0.0309(7) 0.0382(8) -0.0021(6) 0.0057(6) -0.0070(6)
C29 0.0551(10) 0.0475(9) 0.0262(7) -0.0066(6) 0.0122(7) -0.0099(7)
C30 0.0262(7) 0.0422(9) 0.0793(13) 0.0082(8) 0.0143(8) 0.0088(6)
C31 0.0522(11) 0.0382(10) 0.136(2) -0.0343(12) 0.0411(13) 0.0044(8)
C32 0.0519(10) 0.0687(12) 0.0628(12) -0.0243(10) 0.0400(9) -0.0092(9)
Mg1 0.02174(19) 0.01689(18) 0.02236(19) -0.00063(14) 0.00899(15) 0.00007(14)
N1 0.0207(5) 0.0210(5) 0.0207(5) 0.0000(4) 0.0054(4) -0.0022(4)
N2 0.0276(5) 0.0181(5) 0.0263(5) 0.0014(4) 0.0113(4) -0.0011(4)
N3 0.0244(5) 0.0221(5) 0.0282(5) -0.0048(4) 0.0107(4) 0.0008(4)
Si1 0.02759(17) 0.01910(16) 0.03393(19) 0.00279(13) 0.00984(14) 0.00159(12)
Si2 0.03045(18) 0.02547(17) 0.02570(17) 0.00180(13) 0.01260(14) -0.00501(13)
Si3 0.02949(18) 0.02447(17) 0.02243(16) -0.00389(12) 0.00793(13) -0.00220(13)
Si4 0.03002(19) 0.0296(2) 0.0590(3) -0.01269(17) 0.02296(18) 0.00190(15)

loop_
_atom_type_symbol
_atom_type_description
_atom_type_scat_dispersion_real
_atom_type_scat_dispersion_imag
_atom_type_scat_source
C C 0.0181 0.0091 'International Tables Vol C Tables 4.2.6.8 and 6.1.1.4'
H H 0.0000 0.0000 'International Tables Vol C Tables 4.2.6.8 and 6.1.1.4'
Mg Mg 0.1719 0.1771 'International Tables Vol C Tables 4.2.6.8 and 6.1.1.4'
N N 0.0311 0.0180 'International Tables Vol C Tables 4.2.6.8 and 6.1.1.4'
Si Si 0.2541 0.3302 'International Tables Vol C Tables 4.2.6.8 and 6.1.1.4'

loop_
_geom_angle_atom_site_label_1
_geom_angle_atom_site_label_2
_geom_angle_atom_site_label_3
_geom_angle
N1 C1 C2 107.97(10)
N1 C1 Mg1 139.74(9)
C2 C1 Mg1 112.28(8)
C6 C2 C1 113.17(11)
C6 C2 C5 108.08(11)
C1 C2 C5 106.62(10)
C6 C2 C3 113.34(11)
C1 C2 C3 104.51(10)
C5 C2 C3 110.93(11)
C4 C3 C2 105.48(10)
C7 C4 C3 113.24(12)
C7 C4 C8 109.50(12)
C3 C4 C8 111.62(12)
C7 C4 N1 112.82(11)
C3 C4 N1 99.71(10)
C8 C4 N1 109.63(11)
C14 C9 C10 121.32(11)
C14 C9 N1 122.80(11)
C10 C9 N1 115.85(10)
C11 C10 C9 118.16(11)
C11 C10 C15 117.12(11)
C9 C10 C15 124.71(11)
C12 C11 C10 121.42(12)
C13 C12 C11 119.60(12)
C12 C13 C14 121.98(12)
C13 C14 C9 117.49(11)
C13 C14 C18 117.06(11)
C9 C14 C18 125.42(11)
C17 C15 C10 110.76(11)
C17 C15 C16 109.64(12)
C10 C15 C16 111.74(11)
C14 C18 C20 112.29(12)
C14 C18 C19 109.94(11)
C20 C18 C19 108.87(12)
N3 Mg1 N2 125.47(5)
N3 Mg1 C1 120.85(5)
N2 Mg1 C1 112.10(4)
C1 N1 C9 123.63(10)
C1 N1 C4 114.90(10)
C9 N1 C4 120.74(9)
Si1 N2 Si2 119.15(6)
Si1 N2 Mg1 121.75(6)
Si2 N2 Mg1 116.95(6)
Si4 N3 Si3 120.70(6)
Si4 N3 Mg1 134.47(6)
Si3 N3 Mg1 104.18(5)
N2 Si1 C22 113.05(7)
N2 Si1 C23 110.87(6)
C22 Si1 C23 106.11(8)
N2 Si1 C21 115.99(6)
C22 Si1 C21 105.85(8)
C23 Si1 C21 104.13(7)
N2 Si2 C26 110.35(6)
N2 Si2 C24 112.16(7)
C26 Si2 C24 109.37(7)
N2 Si2 C25 114.95(6)
C26 Si2 C25 104.12(7)
C24 Si2 C25 105.45(8)
N3 Si3 C28 116.56(6)
N3 Si3 C29 115.39(7)
C28 Si3 C29 106.31(7)
N3 Si3 C27 105.29(6)
C28 Si3 C27 105.07(7)
C29 Si3 C27 107.41(7)
N3 Si4 C30 113.39(7)
N3 Si4 C32 113.55(8)
C30 Si4 C32 106.66(9)
N3 Si4 C31 112.19(7)
C30 Si4 C31 105.82(10)
C32 Si4 C31 104.52(11)

loop_
_geom_bond_atom_site_label_1
_geom_bond_atom_site_label_2
_geom_bond_distance
C1 N1 1.3090(15)
C1 C2 1.5352(16)
C1 Mg1 2.2931(12)
C2 C6 1.5312(18)
C2 C5 1.5371(19)
C2 C3 1.5440(17)
C3 C4 1.5273(18)
C4 C7 1.5200(19)
C4 C8 1.529(2)
C4 N1 1.5457(15)
C9 C14 1.4087(17)
C9 C10 1.4121(17)
C9 N1 1.4673(15)
C10 C11 1.3904(17)
C10 C15 1.5280(17)
C11 C12 1.3829(19)
C12 C13 1.378(2)
C13 C14 1.3978(18)
C14 C18 1.5207(17)
C15 C17 1.524(2)
C15 C16 1.5423(18)
C18 C20 1.538(2)
C18 C19 1.5390(19)
C21 Si1 1.8849(15)
C22 Si1 1.8743(17)
C23 Si1 1.8769(15)
C24 Si2 1.8764(16)
C25 Si2 1.8857(15)
C26 Si2 1.8751(15)
C27 Si3 1.8874(14)
C28 Si3 1.8818(15)
C29 Si3 1.8834(15)
C30 Si4 1.8817(19)
C31 Si4 1.8872(18)
C32 Si4 1.885(2)
Mg1 N3 2.0101(11)
Mg1 N2 2.0266(11)
N2 Si1 1.7083(11)
N2 Si2 1.7126(11)
N3 Si4 1.7029(11)
N3 Si3 1.7082(11)

loop_
_geom_torsion_atom_site_label_1
_geom_torsion_atom_site_label_2
_geom_torsion_atom_site_label_3
_geom_torsion_atom_site_label_4
_geom_torsion
N1 C1 C2 C6 -114.75(12)
Mg1 C1 C2 C6 64.63(12)
N1 C1 C2 C5 126.56(11)
Mg1 C1 C2 C5 -54.06(11)
N1 C1 C2 C3 9.02(13)
Mg1 C1 C2 C3 -171.59(8)
C6 C2 C3 C4 100.64(13)
C1 C2 C3 C4 -23.01(14)
C5 C2 C3 C4 -137.55(12)
C2 C3 C4 C7 146.40(12)
C2 C3 C4 C8 -89.47(13)
C2 C3 C4 N1 26.28(13)
C14 C9 C10 C11 2.20(18)
N1 C9 C10 C11 -179.85(11)
C14 C9 C10 C15 -177.08(12)
N1 C9 C10 C15 0.86(17)
C9 C10 C11 C12 -1.14(19)
C15 C10 C11 C12 178.20(13)
C10 C11 C12 C13 -0.3(2)
C11 C12 C13 C14 0.8(2)
C12 C13 C14 C9 0.23(19)
C12 C13 C14 C18 -178.00(12)
C10 C9 C14 C13 -1.76(18)
N1 C9 C14 C13 -179.56(11)
C10 C9 C14 C18 176.31(12)
N1 C9 C14 C18 -1.49(19)
C11 C10 C15 C17 69.01(15)
C9 C10 C15 C17 -111.69(14)
C11 C10 C15 C16 -53.53(17)
C9 C10 C15 C16 125.76(14)
C13 C14 C18 C20 -52.89(15)
C9 C14 C18 C20 129.04(13)
C13 C14 C18 C19 68.49(16)
C9 C14 C18 C19 -109.59(14)
C2 C1 N1 C9 -161.26(10)
Mg1 C1 N1 C9 19.62(19)
C2 C1 N1 C4 8.98(14)
Mg1 C1 N1 C4 -170.14(10)
C14 C9 N1 C1 -103.02(14)
C10 C9 N1 C1 79.06(15)
C14 C9 N1 C4 87.28(15)
C10 C9 N1 C4 -90.63(13)
C7 C4 N1 C1 -143.41(12)
C3 C4 N1 C1 -22.99(14)
C8 C4 N1 C1 94.27(13)
C7 C4 N1 C9 27.14(17)
C3 C4 N1 C9 147.56(11)
C8 C4 N1 C9 -95.18(13)
Si2 N2 Si1 C22 53.80(10)
Mg1 N2 Si1 C22 -109.00(9)
Si2 N2 Si1 C23 172.81(8)
Mg1 N2 Si1 C23 10.01(10)
Si2 N2 Si1 C21 -68.72(9)
Mg1 N2 Si1 C21 128.47(8)
Si1 N2 Si2 C26 146.23(7)
Mg1 N2 Si2 C26 -50.15(8)
Si1 N2 Si2 C24 -91.56(9)
Mg1 N2 Si2 C24 72.06(9)
Si1 N2 Si2 C25 28.89(10)
Mg1 N2 Si2 C25 -167.50(7)
Si4 N3 Si3 C28 71.07(9)
Mg1 N3 Si3 C28 -116.94(7)
Si4 N3 Si3 C29 -54.71(10)
Mg1 N3 Si3 C29 117.27(7)
Si4 N3 Si3 C27 -172.95(7)
Mg1 N3 Si3 C27 -0.97(7)
Si3 N3 Si4 C30 -155.34(8)
Mg1 N3 Si4 C30 35.58(12)
Si3 N3 Si4 C32 82.70(10)
Mg1 N3 Si4 C32 -86.37(11)
Si3 N3 Si4 C31 -35.53(13)
Mg1 N3 Si4 C31 155.39(12)
